data_4301604
loop_
_publ_author_name
'Hesham A. Habib'
'Anke Hoffmann'
'Henning A. H\"oppe'
'Gunther Steinfeld'
'Christoph Janiak'

_publ_contact_author_address
;Institut f\"ur Anorganische und Analytische Chemie
Universit\"at Freiburg
Albertstr. 21
79104 Freiburg
Germany
;
_publ_contact_author_email janiak@uni-freiburg.de
_publ_contact_author_name 'Christoph Janiak'
_publ_contact_author_phone +49-761-2036127
_publ_section_title
;
Crystal Structure Solid-State Cross Polarization Magic Angle Spinning 13C
NMR Correlation in Luminescent d10 Metal-Organic Frameworks Constructed with
the 1,2-Bis(1,2,4-triazol-4-yl)ethane Ligand
;
_journal_name_full 'Inorganic Chemistry'
_journal_page_first 2166
_journal_page_last 2180
_journal_paper_doi 10.1021/ic802069k
_journal_volume 48
_journal_year 2009
_chemical_formula_sum 'C9 H16 Cd3 N9 O17 S2.5'
_chemical_formula_weight 939.66
_chemical_name_systematic
; 
catena-{triaqua-1.5{\m4-1,2-bis(1,2,4-triazol-4-yl)ethane-
\kN1:\kN2:\kN1':\kN2'}-\m3-hydroxo-bis{\m3-sulfato-\kO:\kO':\kO''}-
tricadmium-semi-sulfate-trihydrate} 
;
_space_group_IT_number 15
_symmetry_cell_setting monoclinic
_symmetry_space_group_name_Hall '-C 2yc'
_symmetry_space_group_name_H-M 'C 1 2/c 1'
_atom_sites_solution_hydrogens geom
_atom_sites_solution_primary direct
_atom_sites_solution_secondary difmap
_audit_creation_method SHELXL-97
_cell_angle_alpha 90.00
_cell_angle_beta 101.5040(10)
_cell_angle_gamma 90.00
_cell_formula_units_Z 8
_cell_length_a 28.0573(7)
_cell_length_b 9.0053(2)
_cell_length_c 21.2997(5)
_cell_measurement_reflns_used 9936
_cell_measurement_temperature 203(2)
_cell_measurement_theta_max 38.37
_cell_measurement_theta_min 2.50
_cell_volume 5273.6(2)
_computing_cell_refinement 'SAINT (Bruker, 2006)'
_computing_data_collection 'APEX2 (Bruker, 2006)'
_computing_data_reduction SAINT
_computing_molecular_graphics 'DIAMOND (Crystal Impact, 2006)'
_computing_structure_refinement 'SHELXL-97 (Sheldrick, 1997)'
_computing_structure_solution 'SHELXS-97 (Sheldrick, 1997)'
_diffrn_ambient_temperature 203(2)
_diffrn_measured_fraction_theta_full 0.990
_diffrn_measured_fraction_theta_max 0.990
_diffrn_measurement_device_type 'Bruker APEX II CCD area detector'
_diffrn_measurement_method '\w scans'
_diffrn_radiation_monochromator graphite
_diffrn_radiation_source 'fine-focus sealed tube'
_diffrn_radiation_type MoK\a
_diffrn_radiation_wavelength 0.71073
_diffrn_reflns_av_R_equivalents 0.0340
_diffrn_reflns_av_sigmaI/netI 0.0246
_diffrn_reflns_limit_h_max 35
_diffrn_reflns_limit_h_min -35
_diffrn_reflns_limit_k_max 11
_diffrn_reflns_limit_k_min -11
_diffrn_reflns_limit_l_max 27
_diffrn_reflns_limit_l_min -27
_diffrn_reflns_number 27302
_diffrn_reflns_theta_full 26.90
_diffrn_reflns_theta_max 26.90
_diffrn_reflns_theta_min 1.48
_exptl_absorpt_coefficient_mu 2.687
_exptl_absorpt_correction_T_max 0.8774
_exptl_absorpt_correction_T_min 0.3843
_exptl_absorpt_correction_type multi-scan
_exptl_absorpt_process_details '(<i>SADABS</i>; Sheldrick, 1996)'
_exptl_crystal_colour colorless
_exptl_crystal_density_diffrn 2.367
_exptl_crystal_density_method 'not measured'
_exptl_crystal_description parallelepiped
_exptl_crystal_F_000 3624
_exptl_crystal_size_max 0.44
_exptl_crystal_size_mid 0.24
_exptl_crystal_size_min 0.05
_refine_diff_density_max 1.162
_refine_diff_density_min -0.735
_refine_diff_density_rms 0.171
_refine_ls_extinction_coef 0.00242(7)
_refine_ls_extinction_expression Fc^*^=kFc[1+0.001xFc^2^\l^3^/sin(2\q)]^-1/4^
_refine_ls_extinction_method SHELXL
_refine_ls_goodness_of_fit_ref 1.360
_refine_ls_hydrogen_treatment constr
_refine_ls_matrix_type full
_refine_ls_number_parameters 405
_refine_ls_number_reflns 5648
_refine_ls_number_restraints 0
_refine_ls_restrained_S_all 1.360
_refine_ls_R_factor_all 0.0441
_refine_ls_R_factor_gt 0.0433
_refine_ls_shift/su_max 0.001
_refine_ls_shift/su_mean 0.000
_refine_ls_structure_factor_coef Fsqd
_refine_ls_weighting_details 'calc w=1/[\s^2^(Fo^2^)+(0.0000P)^2^+115.7791P] where P=(Fo^2^+2Fc^2^)/3'
_refine_ls_weighting_scheme calc
_refine_ls_wR_factor_gt 0.1030
_refine_ls_wR_factor_ref 0.1033
_reflns_number_gt 5531
_reflns_number_total 5648
_reflns_threshold_expression >2sigma(I)
_cod_data_source_file ic802069k_si_002_07.cif
_cod_data_source_block m196_2
_cod_depositor_comments
;
The following automatic conversions were performed:
'_symmetry_cell_setting' value 'Monoclinic' changed to 'monoclinic'
according to '/home/saulius/struct/CIF-dictionaries/cif_core.dic'
dictionary named 'cif_core.dic' version 2.4.1 from
2010-06-29.

'_exptl_absorpt_correction_type' value 'Multi-scan' changed
to 'multi-scan' according to
'/home/saulius/struct/CIF-dictionaries/cif_core.dic' dictionary named
'cif_core.dic' version 2.4.1 from 2010-06-29.

Automatic conversion script
Id: cif_fix_enum 1527 2010-12-29 10:47:43Z saulius 
;
_cod_original_sg_symbol_H-M 'C 2/c'
_cod_original_formula_sum 'C9 H16 Cd3 N9 O17 S2.50'
_cod_database_code 4301604

loop_
_symmetry_equiv_pos_as_xyz
'x, y, z'
'-x, y, -z+1/2'
'x+1/2, y+1/2, z'
'-x+1/2, y+1/2, -z+1/2'
'-x, -y, -z'
'x, -y, z-1/2'
'-x+1/2, -y+1/2, -z'
'x+1/2, -y+1/2, z-1/2'

loop_
_atom_site_label
_atom_site_type_symbol
_atom_site_fract_x
_atom_site_fract_y
_atom_site_fract_z
_atom_site_U_iso_or_equiv
_atom_site_adp_type
_atom_site_occupancy
_atom_site_symmetry_multiplicity
_atom_site_calc_flag
_atom_site_refinement_flags
_atom_site_disorder_assembly
_atom_site_disorder_group
Cd1 Cd 0.302515(16) 0.90194(5) 0.21303(2) 0.01653(14) Uani 1 1 d . . .
Cd2 Cd 0.332177(16) 0.52096(5) 0.15472(2) 0.01630(14) Uani 1 1 d . . .
Cd3 Cd 0.403040(17) 0.68678(5) 0.30650(2) 0.01844(14) Uani 1 1 d . . .
S1 S 0.40594(6) 0.82977(18) 0.15957(7) 0.0177(3) Uani 1 1 d . . .
O11 O 0.44155(18) 0.8915(6) 0.1246(2) 0.0279(11) Uani 1 1 d . . .
O12 O 0.38476(19) 0.6933(6) 0.1286(2) 0.0271(11) Uani 1 1 d . . .
O13 O 0.36739(17) 0.9409(6) 0.1608(2) 0.0265(11) Uani 1 1 d . . .
O14 O 0.43107(19) 0.7969(6) 0.2255(2) 0.0288(11) Uani 1 1 d . . .
S2 S 0.25462(5) 1.26041(17) 0.17125(7) 0.0161(3) Uani 1 1 d . . .
O21 O 0.25319(18) 1.1028(5) 0.1890(3) 0.0286(11) Uani 1 1 d . . .
O22 O 0.25883(19) 1.3519(6) 0.2290(3) 0.0313(12) Uani 1 1 d . . .
O23 O 0.29700(19) 1.2903(6) 0.1421(3) 0.0325(12) Uani 1 1 d . . .
O24 O 0.20946(19) 1.2952(6) 0.1254(3) 0.0338(13) Uani 1 1 d . . .
N1 N 0.2594(2) 0.8011(6) 0.1184(3) 0.0223(12) Uani 1 1 d . . .
N2 N 0.2632(2) 0.6522(6) 0.1042(3) 0.0223(12) Uani 1 1 d . . .
C1 C 0.2173(3) 0.8471(8) 0.0861(3) 0.0236(14) Uani 1 1 d . . .
H1 H 0.2054 0.9446 0.0868 0.028 Uiso 1 1 calc R . .
N3 N 0.1935(2) 0.7346(7) 0.0518(3) 0.0214(11) Uani 1 1 d . . .
C2 C 0.2227(3) 0.6153(8) 0.0648(3) 0.0239(14) Uani 1 1 d . . .
H2 H 0.2152 0.5196 0.0482 0.029 Uiso 1 1 calc R . .
C3 C 0.1422(2) 0.7351(9) 0.0180(3) 0.0269(15) Uani 1 1 d . . .
H3A H 0.1345 0.6407 -0.0047 0.032 Uiso 1 1 calc R . .
H3B H 0.1369 0.8153 -0.0137 0.032 Uiso 1 1 calc R . .
N4 N 0.3870(2) 0.9297(6) 0.3376(3) 0.0226(12) Uani 1 1 d . . .
N5 N 0.3515(2) 1.0153(6) 0.2997(3) 0.0192(11) Uani 1 1 d . . .
C4 C 0.4051(2) 1.0074(8) 0.3880(3) 0.0219(13) Uani 1 1 d . . .
H4 H 0.4299 0.9750 0.4217 0.026 Uiso 1 1 calc R . .
N6 N 0.38319(19) 1.1422(6) 0.3851(3) 0.0193(11) Uani 1 1 d . . .
C5 C 0.3502(2) 1.1423(8) 0.3289(3) 0.0212(13) Uani 1 1 d . . .
H5 H 0.3295 1.2219 0.3134 0.025 Uiso 1 1 calc R . .
C6 C 0.3910(3) 1.2566(8) 0.4350(4) 0.0263(15) Uani 1 1 d . . .
H6A H 0.3850 1.3547 0.4150 0.032 Uiso 1 1 calc R . .
H6B H 0.4249 1.2533 0.4580 0.032 Uiso 1 1 calc R . .
N7 N 0.39411(19) 0.3885(6) 0.2221(3) 0.0207(11) Uani 1 1 d . . .
N8 N 0.4227(2) 0.4535(6) 0.2760(3) 0.0238(12) Uani 1 1 d . . .
C7 C 0.4119(2) 0.2573(8) 0.2159(3) 0.0231(14) Uani 1 1 d . . .
H7 H 0.3997 0.1896 0.1831 0.028 Uiso 1 1 calc R . .
N9 N 0.45101(19) 0.2327(6) 0.2640(3) 0.0182(11) Uani 1 1 d . . .
C8 C 0.4564(2) 0.3576(8) 0.2995(3) 0.0242(14) Uani 1 1 d . . .
H8 H 0.4809 0.3733 0.3360 0.029 Uiso 1 1 calc R . .
C9 C 0.4826(2) 0.1002(7) 0.2732(3) 0.0198(13) Uani 1 1 d . . .
H9A H 0.4625 0.0105 0.2665 0.024 Uiso 1 1 calc R . .
H9B H 0.5013 0.0984 0.3173 0.024 Uiso 1 1 calc R . .
O1 O 0.3476(4) 0.4397(8) 0.0585(4) 0.080(3) Uani 1 1 d . . .
O2 O 0.36781(18) 0.6118(5) 0.3917(2) 0.0247(10) Uani 1 1 d . . .
H2A H 0.5076 0.7411 0.3687 0.050 Uiso 1 1 d . . .
H2B H 0.4913 0.6597 0.4046 0.050 Uiso 1 1 d . . .
O3 O 0.47865(19) 0.6988(7) 0.3706(3) 0.0377(13) Uani 1 1 d . . .
O4 O 0.32964(15) 0.6676(5) 0.2400(2) 0.0166(9) Uani 1 1 d . . .
H4A H 0.3069 0.6214 0.2644 0.020 Uiso 1 1 calc R . .
O5 O 0.3507(4) 1.1118(8) 0.0426(4) 0.072(3) Uani 1 1 d . . .
O6 O 0.2500 0.2500 0.0000 0.101(6) Uani 1 2 d S . .
O7 O 0.4790(4) -0.0353(13) 0.0202(5) 0.033(2) Uani 0.50 1 d P . .
H7A H 0.4766 -0.1165 0.0475 0.050 Uiso 0.50 1 d P . .
H7B H 0.4835 0.0799 0.0280 0.050 Uiso 0.50 1 d P . .
S3 S 0.47134(12) 0.3522(4) 0.03008(16) 0.0245(7) Uani 0.50 1 d P A -1
O31 O 0.4273(4) 0.2801(15) -0.0063(6) 0.042(3) Uani 0.50 1 d P A -1
O32 O 0.5018(5) 0.2341(16) 0.0677(6) 0.048(3) Uani 0.50 1 d P A -1
O33 O 0.4587(5) 0.4661(18) 0.0715(8) 0.064(4) Uani 0.50 1 d P A -1
O34 O 0.4982(6) 0.4135(19) -0.0164(6) 0.061(4) Uani 0.50 1 d P A -1
O35 O 0.5756(4) 0.5972(13) -0.0106(5) 0.033(2) Uani 0.50 1 d P B -1
O36 O 0.5289(4) 0.8525(14) -0.0674(6) 0.039(3) Uani 0.50 1 d P C -1

loop_
_atom_site_aniso_label
_atom_site_aniso_U_11
_atom_site_aniso_U_22
_atom_site_aniso_U_33
_atom_site_aniso_U_23
_atom_site_aniso_U_13
_atom_site_aniso_U_12
Cd1 0.0162(2) 0.0147(2) 0.0180(2) -0.00175(17) 0.00173(16) 0.00028(17)
Cd2 0.0163(2) 0.0143(2) 0.0184(2) -0.00161(17) 0.00349(16) 0.00016(17)
Cd3 0.0203(2) 0.0156(2) 0.0184(2) -0.00129(17) 0.00124(17) 0.00156(17)
S1 0.0189(7) 0.0178(7) 0.0180(7) -0.0014(6) 0.0076(6) -0.0047(6)
O11 0.028(3) 0.027(3) 0.033(3) 0.000(2) 0.016(2) -0.009(2)
O12 0.035(3) 0.025(3) 0.024(2) -0.007(2) 0.011(2) -0.014(2)
O13 0.022(2) 0.027(3) 0.032(3) -0.001(2) 0.008(2) -0.001(2)
O14 0.031(3) 0.033(3) 0.020(2) 0.005(2) -0.003(2) -0.009(2)
S2 0.0154(7) 0.0131(7) 0.0204(7) -0.0005(6) 0.0051(6) -0.0009(6)
O21 0.021(2) 0.019(2) 0.046(3) 0.008(2) 0.006(2) 0.000(2)
O22 0.032(3) 0.031(3) 0.035(3) -0.016(2) 0.015(2) -0.011(2)
O23 0.031(3) 0.029(3) 0.045(3) -0.007(2) 0.024(2) -0.012(2)
O24 0.025(3) 0.034(3) 0.038(3) 0.016(2) -0.004(2) -0.003(2)
N1 0.026(3) 0.019(3) 0.021(3) -0.002(2) 0.000(2) 0.005(2)
N2 0.026(3) 0.017(3) 0.023(3) 0.000(2) 0.001(2) 0.002(2)
C1 0.026(3) 0.019(3) 0.025(3) 0.005(3) 0.003(3) -0.001(3)
N3 0.021(3) 0.025(3) 0.017(3) 0.003(2) 0.000(2) -0.002(2)
C2 0.029(3) 0.021(3) 0.020(3) -0.003(3) 0.003(3) -0.002(3)
C3 0.019(3) 0.039(4) 0.019(3) 0.006(3) -0.006(2) -0.008(3)
N4 0.028(3) 0.019(3) 0.021(3) -0.004(2) 0.005(2) -0.001(2)
N5 0.021(3) 0.022(3) 0.015(2) -0.006(2) 0.003(2) -0.003(2)
C4 0.022(3) 0.019(3) 0.022(3) -0.001(3) -0.003(2) -0.002(3)
N6 0.017(2) 0.019(3) 0.020(3) -0.007(2) -0.001(2) -0.001(2)
C5 0.019(3) 0.025(3) 0.018(3) -0.004(3) 0.001(2) 0.000(3)
C6 0.023(3) 0.020(3) 0.032(4) -0.011(3) -0.003(3) 0.000(3)
N7 0.017(3) 0.017(3) 0.026(3) -0.003(2) 0.002(2) 0.001(2)
N8 0.024(3) 0.019(3) 0.026(3) -0.008(2) -0.002(2) 0.003(2)
C7 0.019(3) 0.018(3) 0.030(4) -0.002(3) -0.002(3) -0.002(3)
N9 0.014(2) 0.014(3) 0.025(3) 0.001(2) 0.003(2) 0.003(2)
C8 0.023(3) 0.024(3) 0.022(3) -0.007(3) -0.005(3) 0.002(3)
C9 0.019(3) 0.016(3) 0.025(3) 0.004(3) 0.006(3) 0.006(2)
O1 0.147(8) 0.048(4) 0.072(5) -0.038(4) 0.088(6) -0.054(5)
O2 0.031(3) 0.021(2) 0.022(2) 0.0024(19) 0.0045(19) 0.000(2)
O3 0.025(3) 0.049(4) 0.036(3) 0.007(3) -0.003(2) -0.007(3)
O4 0.015(2) 0.020(2) 0.015(2) -0.0006(17) 0.0033(16) 0.0013(17)
O5 0.120(7) 0.039(4) 0.050(4) -0.007(3) 0.002(4) 0.024(4)
O6 0.088(9) 0.185(16) 0.029(5) -0.014(8) 0.008(5) 0.058(10)
O7 0.042(6) 0.039(6) 0.019(5) 0.003(5) 0.011(4) 0.003(5)
S3 0.0209(15) 0.0293(18) 0.0223(16) -0.0022(14) 0.0018(12) -0.0044(14)
O31 0.033(6) 0.048(8) 0.042(7) 0.006(6) -0.002(5) 0.006(6)
O32 0.043(7) 0.056(8) 0.042(7) 0.001(6) 0.006(6) 0.010(7)
O33 0.037(7) 0.061(9) 0.096(12) -0.042(9) 0.020(7) 0.002(7)
O34 0.066(9) 0.082(11) 0.041(8) -0.007(7) 0.025(7) -0.025(8)
O35 0.028(5) 0.041(7) 0.028(5) -0.017(5) 0.001(4) 0.005(5)
O36 0.039(6) 0.045(7) 0.034(6) 0.010(5) 0.012(5) -0.006(6)

loop_
_atom_type_symbol
_atom_type_description
_atom_type_scat_dispersion_real
_atom_type_scat_dispersion_imag
_atom_type_scat_source
C C 0.0033 0.0016 'International Tables Vol C Tables 4.2.6.8 and 6.1.1.4'
H H 0.0000 0.0000 'International Tables Vol C Tables 4.2.6.8 and 6.1.1.4'
N N 0.0061 0.0033 'International Tables Vol C Tables 4.2.6.8 and 6.1.1.4'
O O 0.0106 0.0060 'International Tables Vol C Tables 4.2.6.8 and 6.1.1.4'
S S 0.1246 0.1234 'International Tables Vol C Tables 4.2.6.8 and 6.1.1.4'
Cd Cd -0.8075 1.2024 'International Tables Vol C Tables 4.2.6.8 and 6.1.1.4'

loop_
_geom_angle_atom_site_label_1
_geom_angle_atom_site_label_2
_geom_angle_atom_site_label_3
_geom_angle
_geom_angle_site_symmetry_1
_geom_angle_site_symmetry_3
_geom_angle_publ_flag
O21 Cd1 O4 162.16(16) . . ?
O21 Cd1 N5 93.8(2) . . ?
O4 Cd1 N5 95.33(18) . . ?
O21 Cd1 N1 85.8(2) . . ?
O4 Cd1 N1 86.91(18) . . ?
N5 Cd1 N1 173.0(2) . . ?
O21 Cd1 O13 105.66(18) . . ?
O4 Cd1 O13 90.35(17) . . ?
N5 Cd1 O13 85.29(18) . . ?
N1 Cd1 O13 88.06(19) . . ?
O21 Cd1 O22 78.14(18) . 4_545 ?
O4 Cd1 O22 86.15(17) . 4_545 ?
N5 Cd1 O22 92.7(2) . 4_545 ?
N1 Cd1 O22 94.1(2) . 4_545 ?
O13 Cd1 O22 175.78(18) . 4_545 ?
O4 Cd2 O12 85.67(17) . . ?
O4 Cd2 O23 122.83(17) . 1_545 ?
O12 Cd2 O23 150.52(18) . 1_545 ?
O4 Cd2 O1 161.0(2) . . ?
O12 Cd2 O1 75.7(2) . . ?
O23 Cd2 O1 76.1(2) 1_545 . ?
O4 Cd2 N2 85.33(18) . . ?
O12 Cd2 N2 93.4(2) . . ?
O23 Cd2 N2 96.1(2) 1_545 . ?
O1 Cd2 N2 92.1(3) . . ?
O4 Cd2 N7 86.76(17) . . ?
O12 Cd2 N7 93.4(2) . . ?
O23 Cd2 N7 82.0(2) 1_545 . ?
O1 Cd2 N7 97.8(3) . . ?
N2 Cd2 N7 169.1(2) . . ?
O4 Cd3 O14 88.12(16) . . ?
O4 Cd3 O3 177.3(2) . . ?
O14 Cd3 O3 90.69(19) . . ?
O4 Cd3 N8 89.62(18) . . ?
O14 Cd3 N8 92.6(2) . . ?
O3 Cd3 N8 88.0(2) . . ?
O4 Cd3 O2 89.50(16) . . ?
O14 Cd3 O2 170.29(19) . . ?
O3 Cd3 O2 92.07(19) . . ?
N8 Cd3 O2 96.8(2) . . ?
O4 Cd3 N4 92.62(18) . . ?
O14 Cd3 N4 85.6(2) . . ?
O3 Cd3 N4 89.7(2) . . ?
N8 Cd3 N4 177.1(2) . . ?
O2 Cd3 N4 85.14(19) . . ?
O12 S1 O11 110.2(3) . . ?
O12 S1 O14 109.6(3) . . ?
O11 S1 O14 108.3(3) . . ?
O12 S1 O13 110.1(3) . . ?
O11 S1 O13 109.1(3) . . ?
O14 S1 O13 109.4(3) . . ?
S1 O12 Cd2 133.1(3) . . ?
S1 O13 Cd1 123.3(3) . . ?
S1 O14 Cd3 130.0(3) . . ?
O22 S2 O24 110.6(3) . . ?
O22 S2 O21 109.2(3) . . ?
O24 S2 O21 108.2(3) . . ?
O22 S2 O23 108.3(3) . . ?
O24 S2 O23 110.1(3) . . ?
O21 S2 O23 110.5(3) . . ?
S2 O21 Cd1 141.2(3) . . ?
S2 O22 Cd1 127.1(3) . 4 ?
S2 O23 Cd2 118.8(3) . 1_565 ?
C1 N1 N2 107.0(6) . . ?
C1 N1 Cd1 126.3(5) . . ?
N2 N1 Cd1 121.4(4) . . ?
C2 N2 N1 106.9(6) . . ?
C2 N2 Cd2 134.2(5) . . ?
N1 N2 Cd2 118.8(4) . . ?
N1 C1 N3 110.2(6) . . ?
N1 C1 H1 124.9 . . ?
N3 C1 H1 124.9 . . ?
C1 N3 C2 105.8(6) . . ?
C1 N3 C3 126.4(6) . . ?
C2 N3 C3 126.7(6) . . ?
N2 C2 N3 110.1(6) . . ?
N2 C2 H2 124.9 . . ?
N3 C2 H2 124.9 . . ?
N3 C3 C6 110.3(5) . 4_545 ?
N3 C3 H3A 109.6 . . ?
C6 C3 H3A 109.6 4_545 . ?
N3 C3 H3B 109.6 . . ?
C6 C3 H3B 109.6 4_545 . ?
H3A C3 H3B 108.1 . . ?
C4 N4 N5 107.5(5) . . ?
C4 N4 Cd3 131.9(5) . . ?
N5 N4 Cd3 120.6(4) . . ?
C5 N5 N4 107.2(5) . . ?
C5 N5 Cd1 134.4(5) . . ?
N4 N5 Cd1 117.6(4) . . ?
N4 C4 N6 110.1(6) . . ?
N4 C4 H4 124.9 . . ?
N6 C4 H4 124.9 . . ?
C4 N6 C5 105.3(5) . . ?
C4 N6 C6 126.5(6) . . ?
C5 N6 C6 128.0(6) . . ?
N5 C5 N6 109.9(6) . . ?
N5 C5 H5 125.1 . . ?
N6 C5 H5 125.1 . . ?
N6 C6 C3 111.6(6) . 4 ?
N6 C6 H6A 109.3 . . ?
C3 C6 H6A 109.3 4 . ?
N6 C6 H6B 109.3 . . ?
C3 C6 H6B 109.3 4 . ?
H6A C6 H6B 108.0 . . ?
C7 N7 N8 107.2(5) . . ?
C7 N7 Cd2 130.7(5) . . ?
N8 N7 Cd2 121.7(4) . . ?
C8 N8 N7 107.0(5) . . ?
C8 N8 Cd3 133.9(5) . . ?
N7 N8 Cd3 119.0(4) . . ?
N7 C7 N9 109.8(6) . . ?
N7 C7 H7 125.1 . . ?
N9 C7 H7 125.1 . . ?
C8 N9 C7 105.6(5) . . ?
C8 N9 C9 127.2(6) . . ?
C7 N9 C9 127.1(6) . . ?
N8 C8 N9 110.3(6) . . ?
N8 C8 H8 124.8 . . ?
N9 C8 H8 124.8 . . ?
N9 C9 C9 111.1(4) . 2_655 ?
N9 C9 H9A 109.4 . . ?
C9 C9 H9A 109.4 2_655 . ?
N9 C9 H9B 109.4 . . ?
C9 C9 H9B 109.4 2_655 . ?
H9A C9 H9B 108.0 . . ?
Cd3 O3 H2A 136.8 . . ?
Cd3 O3 H2B 133.9 . . ?
H2A O3 H2B 89.2 . . ?
Cd2 O4 Cd3 112.20(18) . . ?
Cd2 O4 Cd1 113.70(18) . . ?
Cd3 O4 Cd1 107.68(18) . . ?
Cd2 O4 H4A 107.7 . . ?
Cd3 O4 H4A 107.7 . . ?
Cd1 O4 H4A 107.7 . . ?
O7 O7 H7A 137.3 5_655 . ?
O7 O7 H7B 69.0 5_655 . ?
H7A O7 H7B 133.4 . . ?
O33 S3 O34 111.6(10) . . ?
O33 S3 O31 110.6(8) . . ?
O34 S3 O31 107.5(8) . . ?
O33 S3 O32 111.3(9) . . ?
O34 S3 O32 108.3(9) . . ?
O31 S3 O32 107.4(8) . . ?

loop_
_geom_bond_atom_site_label_1
_geom_bond_atom_site_label_2
_geom_bond_distance
_geom_bond_site_symmetry_2
_geom_bond_publ_flag
Cd1 O21 2.273(5) . ?
Cd1 O4 2.278(4) . ?
Cd1 N5 2.308(5) . ?
Cd1 N1 2.319(6) . ?
Cd1 O13 2.341(5) . ?
Cd1 O22 2.353(5) 4_545 ?
Cd2 O4 2.257(4) . ?
Cd2 O12 2.285(5) . ?
Cd2 O23 2.292(5) 1_545 ?
Cd2 O1 2.297(6) . ?
Cd2 N2 2.339(6) . ?
Cd2 N7 2.347(6) . ?
Cd3 O4 2.262(4) . ?
Cd3 O14 2.263(5) . ?
Cd3 O3 2.285(5) . ?
Cd3 N8 2.299(6) . ?
Cd3 O2 2.333(5) . ?
Cd3 N4 2.355(6) . ?
S1 O12 1.464(5) . ?
S1 O11 1.469(5) . ?
S1 O14 1.470(5) . ?
S1 O13 1.478(5) . ?
S2 O22 1.465(5) . ?
S2 O24 1.471(5) . ?
S2 O21 1.471(5) . ?
S2 O23 1.472(5) . ?
O22 Cd1 2.353(5) 4 ?
O23 Cd2 2.292(5) 1_565 ?
N1 C1 1.311(9) . ?
N1 N2 1.384(8) . ?
N2 C2 1.313(9) . ?
C1 N3 1.345(9) . ?
C1 H1 0.9400 . ?
N3 C2 1.346(9) . ?
N3 C3 1.476(8) . ?
C2 H2 0.9400 . ?
C3 C6 1.509(10) 4_545 ?
C3 H3A 0.9800 . ?
C3 H3B 0.9800 . ?
N4 C4 1.299(9) . ?
N4 N5 1.384(8) . ?
N5 C5 1.305(9) . ?
C4 N6 1.357(9) . ?
C4 H4 0.9400 . ?
N6 C5 1.360(8) . ?
N6 C6 1.465(8) . ?
C5 H5 0.9400 . ?
C6 C3 1.509(10) 4 ?
C6 H6A 0.9800 . ?
C6 H6B 0.9800 . ?
N7 C7 1.300(9) . ?
N7 N8 1.392(8) . ?
N8 C8 1.303(9) . ?
C7 N9 1.362(8) . ?
C7 H7 0.9400 . ?
N9 C8 1.346(9) . ?
N9 C9 1.477(8) . ?
C8 H8 0.9400 . ?
C9 C9 1.519(12) 2_655 ?
C9 H9A 0.9800 . ?
C9 H9B 0.9800 . ?
O3 H2A 0.9049 . ?
O3 H2B 0.8205 . ?
O4 H4A 0.9900 . ?
O7 O7 1.72(2) 5_655 ?
O7 H7A 0.9448 . ?
O7 H7B 1.0538 . ?
S3 O33 1.444(14) . ?
S3 O34 1.467(14) . ?
S3 O31 1.472(13) . ?
S3 O32 1.493(14) . ?
